data_7160436
loop_
_publ_author_name
'Ballanki, Trinadh'
'Subramanian, Aishwarya'
'Viswambharan, Baby'

_publ_section_title
;
 One-pot chemoselective aerobic synthesis of allyl-aryl sulfinyls by
 photoinduced Na<sub>2</sub> - eosin Y.
;
_journal_issue 17
_journal_name_full 'Organic &amp; biomolecular chemistry'
_journal_page_first 4152
_journal_page_last 4160
_journal_paper_doi 10.1039/d5ob00181a
_journal_volume 23
_journal_year 2025
_chemical_formula_moiety 'C19 H20 O3 S'
_chemical_formula_sum 'C19 H20 O3 S'
_chemical_formula_weight 328.41
_space_group_crystal_system monoclinic
_space_group_IT_number 14
_space_group_name_Hall '-P 2ybc'
_space_group_name_H-M_alt 'P 1 21/c 1'
_atom_sites_solution_hydrogens geom
_audit_block_doi 10.5517/ccdc.csd.cc2l68bf
_audit_creation_method SHELXL-2019/1
_audit_update_record
;
2024-10-08 deposited with the CCDC.	2025-03-20 downloaded from the CCDC.
;
_cell_angle_alpha 90
_cell_angle_beta 95.053(2)
_cell_angle_gamma 90
_cell_formula_units_Z 4
_cell_length_a 5.2763(4)
_cell_length_b 22.1253(17)
_cell_length_c 14.7638(12)
_cell_measurement_reflns_used 9963
_cell_measurement_temperature 300(2)
_cell_measurement_theta_max 24.25
_cell_measurement_theta_min 2.30
_cell_volume 1716.8(2)
_computing_cell_refinement 'Bruker APEX4/SAINT'
_computing_data_collection 'Bruker APEX4'
_computing_data_reduction 'Bruker APEX4/SAINT'
_computing_molecular_graphics 'Bruker SHELXTL'
_computing_publication_material 'Bruker SHELXTL'
_computing_structure_refinement 'SHELXL-2019/1 (Sheldrick, 2019)'
_computing_structure_solution 'SHELXL-2019/1 (Sheldrick, 2019)'
_diffrn_ambient_temperature 300(2)
_diffrn_measured_fraction_theta_full 0.999
_diffrn_measured_fraction_theta_max 0.994
_diffrn_measurement_device_type 'Bruker D8 QUEST diffractometer with PHOTON II detector'
_diffrn_measurement_method '\f and \w scans'
_diffrn_radiation_type MoK\a
_diffrn_radiation_wavelength 0.71073
_diffrn_reflns_av_R_equivalents 0.0491
_diffrn_reflns_av_unetI/netI 0.0320
_diffrn_reflns_Laue_measured_fraction_full 0.999
_diffrn_reflns_Laue_measured_fraction_max 0.994
_diffrn_reflns_limit_h_max 7
_diffrn_reflns_limit_h_min -7
_diffrn_reflns_limit_k_max 29
_diffrn_reflns_limit_k_min -29
_diffrn_reflns_limit_l_max 19
_diffrn_reflns_limit_l_min -19
_diffrn_reflns_number 40667
_diffrn_reflns_point_group_measured_fraction_full 0.999
_diffrn_reflns_point_group_measured_fraction_max 0.994
_diffrn_reflns_theta_full 25.242
_diffrn_reflns_theta_max 28.354
_diffrn_reflns_theta_min 2.304
_diffrn_source 'i-mu-s microfocus source'
_exptl_absorpt_coefficient_mu 0.200
_exptl_absorpt_correction_T_max 0.7457
_exptl_absorpt_correction_T_min 0.6700
_exptl_absorpt_correction_type multi-scan
_exptl_absorpt_process_details 'SADABS (BRUKER)'
_exptl_crystal_colour colourless
_exptl_crystal_density_diffrn 1.271
_exptl_crystal_description block
_exptl_crystal_F_000 696
_exptl_crystal_size_max 0.330
_exptl_crystal_size_mid 0.143
_exptl_crystal_size_min 0.103
_refine_diff_density_max 0.303
_refine_diff_density_min -0.256
_refine_diff_density_rms 0.045
_refine_ls_extinction_method none
_refine_ls_goodness_of_fit_ref 1.060
_refine_ls_hydrogen_treatment constr
_refine_ls_matrix_type full
_refine_ls_number_parameters 209
_refine_ls_number_reflns 4259
_refine_ls_number_restraints 0
_refine_ls_restrained_S_all 1.060
_refine_ls_R_factor_all 0.0919
_refine_ls_R_factor_gt 0.0510
_refine_ls_shift/su_max 0.000
_refine_ls_shift/su_mean 0.000
_refine_ls_structure_factor_coef Fsqd
_refine_ls_weighting_details 'w=1/[\s^2^(Fo^2^)+(0.0498P)^2^+0.8540P] where P=(Fo^2^+2Fc^2^)/3'
_refine_ls_weighting_scheme calc
_refine_ls_wR_factor_gt 0.1182
_refine_ls_wR_factor_ref 0.1484
_reflns_Friedel_coverage 0.000
_reflns_number_gt 2778
_reflns_number_total 4259
_reflns_threshold_expression 'I > 2\s(I)'
_cod_data_source_file d5ob00181a3.cif
_cod_data_source_block 257_200924_0m_a
_cod_depositor_comments 'Adding full bibliography for 7160436.cif.'
_cod_original_sg_symbol_H-M 'P 21/c'
_cod_database_code 7160436
_shelx_shelxl_version_number 2019/1
_shelx_space_group_comment
;
The symmetry employed for this shelxl refinement is uniquely defined
by the following loop, which should always be used as a source of
symmetry information in preference to the above space-group names.
They are only intended as comments.
;
_shelx_estimated_absorpt_t_min 0.937
_shelx_estimated_absorpt_t_max 0.980

loop_
_space_group_symop_operation_xyz
'x, y, z'
'-x, y+1/2, -z+1/2'
'-x, -y, -z'
'x, -y-1/2, z-1/2'

loop_
_atom_site_label
_atom_site_type_symbol
_atom_site_fract_x
_atom_site_fract_y
_atom_site_fract_z
_atom_site_U_iso_or_equiv
_atom_site_adp_type
_atom_site_occupancy
_atom_site_site_symmetry_order
_atom_site_calc_flag
_atom_site_refinement_flags_posn
_atom_site_refinement_flags_adp
_atom_site_refinement_flags_occupancy
_atom_site_disorder_assembly
_atom_site_disorder_group
S1 S 0.62052(11) 0.51575(3) 0.37753(4) 0.05323(18) Uani 1 1 d . . . . .
O1 O 0.8633(4) 0.43340(9) 0.22654(14) 0.0840(6) Uani 1 1 d . . . . .
O2 O 0.3426(3) 0.52748(8) 0.37935(11) 0.0657(5) Uani 1 1 d . . . . .
O3 O 0.5646(4) 0.41517(10) 0.11492(15) 0.1065(8) Uani 1 1 d . . . . .
C1 C 0.6699(4) 0.63279(10) 0.44667(15) 0.0549(5) Uani 1 1 d . . . . .
C2 C 0.4669(5) 0.64532(12) 0.49679(18) 0.0669(7) Uani 1 1 d . . . . .
H2 H 0.406678 0.615070 0.533025 0.080 Uiso 1 1 calc R U . . .
C3 C 0.3514(6) 0.70087(15) 0.4949(3) 0.0908(10) Uani 1 1 d . . . . .
H3 H 0.216148 0.707968 0.529790 0.109 Uiso 1 1 calc R U . . .
C4 C 0.4336(8) 0.74478(16) 0.4426(3) 0.1061(13) Uani 1 1 d . . . . .
H4 H 0.355206 0.782444 0.441818 0.127 Uiso 1 1 calc R U . . .
C5 C 0.6319(9) 0.73515(16) 0.3903(3) 0.1083(14) Uani 1 1 d . . . . .
H5 H 0.686185 0.765832 0.353511 0.130 Uiso 1 1 calc R U . . .
C6 C 0.7533(6) 0.67789(14) 0.39278(19) 0.0828(9) Uani 1 1 d . . . . .
H6 H 0.888962 0.670924 0.358002 0.099 Uiso 1 1 calc R U . . .
C7 C 0.7901(4) 0.57138(11) 0.45163(15) 0.0580(6) Uani 1 1 d . . . . .
H7A H 0.797192 0.557060 0.513898 0.070 Uiso 1 1 calc R U . . .
H7B H 0.963447 0.574704 0.435120 0.070 Uiso 1 1 calc R U . . .
C8 C 0.7133(4) 0.54371(10) 0.26928(14) 0.0529(5) Uani 1 1 d . . . . .
H8A H 0.677704 0.586652 0.264232 0.064 Uiso 1 1 calc R U . . .
H8B H 0.894717 0.537944 0.266507 0.064 Uiso 1 1 calc R U . . .
C9 C 0.5711(4) 0.51099(11) 0.19212(15) 0.0564(5) Uani 1 1 d . . . . .
C10 C 0.6611(5) 0.44886(12) 0.17208(17) 0.0680(7) Uani 1 1 d . . . . .
C11 C 0.9702(7) 0.37382(15) 0.2161(2) 0.1021(11) Uani 1 1 d . . . . .
H11A H 1.055913 0.371916 0.160666 0.122 Uiso 1 1 calc R U . . .
H11B H 0.836390 0.343621 0.212595 0.122 Uiso 1 1 calc R U . . .
C12 C 1.1501(8) 0.36249(16) 0.2946(3) 0.1122(12) Uani 1 1 d . . . . .
H12A H 1.235663 0.324819 0.286654 0.168 Uiso 1 1 calc R U . . .
H12B H 1.060695 0.360578 0.348404 0.168 Uiso 1 1 calc R U . . .
H12C H 1.272812 0.394606 0.300562 0.168 Uiso 1 1 calc R U . . .
C13 C 0.3699(5) 0.53067(12) 0.13927(16) 0.0635(6) Uani 1 1 d . . . . .
H13 H 0.309426 0.502511 0.095858 0.076 Uiso 1 1 calc R U . . .
C14 C 0.2238(4) 0.58696(11) 0.13479(16) 0.0595(6) Uani 1 1 d . . . . .
C15 C 0.2538(6) 0.63560(14) 0.1942(2) 0.0861(9) Uani 1 1 d . . . . .
H15 H 0.377043 0.633791 0.243250 0.103 Uiso 1 1 calc R U . . .
C16 C 0.1043(6) 0.68645(14) 0.1818(2) 0.0870(9) Uani 1 1 d . . . . .
H16 H 0.132468 0.719064 0.221184 0.104 Uiso 1 1 calc R U . . .
C17 C -0.0842(6) 0.68968(14) 0.1129(2) 0.0811(8) Uani 1 1 d . . . . .
H17 H -0.183398 0.724314 0.104589 0.097 Uiso 1 1 calc R U . . .
C18 C -0.1254(7) 0.64148(15) 0.0562(2) 0.0942(10) Uani 1 1 d . . . . .
H18 H -0.257405 0.642559 0.010120 0.113 Uiso 1 1 calc R U . . .
C19 C 0.0273(6) 0.59131(13) 0.06675(18) 0.0773(8) Uani 1 1 d . . . . .
H19 H -0.002562 0.559112 0.026742 0.093 Uiso 1 1 calc R U . . .

loop_
_atom_site_aniso_label
_atom_site_aniso_U_11
_atom_site_aniso_U_22
_atom_site_aniso_U_33
_atom_site_aniso_U_23
_atom_site_aniso_U_13
_atom_site_aniso_U_12
S1 0.0525(3) 0.0553(3) 0.0525(3) 0.0005(2) 0.0081(2) -0.0017(3)
O1 0.0801(13) 0.0784(12) 0.0898(14) -0.0288(10) -0.0131(10) 0.0169(10)
O2 0.0470(9) 0.0893(12) 0.0622(10) -0.0066(8) 0.0117(7) -0.0106(8)
O3 0.1144(17) 0.0992(16) 0.0989(16) -0.0479(13) -0.0308(13) 0.0207(13)
C1 0.0496(12) 0.0620(14) 0.0508(12) -0.0053(10) -0.0088(10) -0.0088(10)
C2 0.0575(15) 0.0660(15) 0.0760(16) -0.0099(13) -0.0011(12) 0.0006(12)
C3 0.0747(19) 0.076(2) 0.118(3) -0.0238(19) -0.0151(18) 0.0123(16)
C4 0.119(3) 0.068(2) 0.121(3) -0.010(2) -0.048(3) 0.002(2)
C5 0.158(4) 0.069(2) 0.089(2) 0.0168(17) -0.033(2) -0.049(2)
C6 0.099(2) 0.080(2) 0.0675(16) -0.0021(14) -0.0017(15) -0.0369(17)
C7 0.0448(12) 0.0765(16) 0.0515(12) -0.0047(11) -0.0027(9) 0.0032(11)
C8 0.0519(12) 0.0580(13) 0.0499(12) -0.0024(10) 0.0096(9) -0.0073(10)
C9 0.0556(13) 0.0640(14) 0.0504(12) -0.0071(10) 0.0101(10) -0.0070(11)
C10 0.0665(16) 0.0776(18) 0.0595(14) -0.0158(13) 0.0032(12) 0.0001(13)
C11 0.107(3) 0.091(2) 0.103(2) -0.0369(19) -0.019(2) 0.0350(19)
C12 0.139(3) 0.094(2) 0.099(3) -0.008(2) -0.016(2) 0.022(2)
C13 0.0649(15) 0.0695(16) 0.0557(13) -0.0113(11) 0.0030(11) -0.0082(12)
C14 0.0565(13) 0.0696(15) 0.0522(13) 0.0012(11) 0.0041(10) -0.0081(11)
C15 0.0778(19) 0.089(2) 0.087(2) -0.0189(16) -0.0219(15) 0.0098(16)
C16 0.089(2) 0.0757(19) 0.093(2) -0.0137(16) -0.0097(17) 0.0051(16)
C17 0.089(2) 0.0749(18) 0.0780(19) 0.0131(15) -0.0024(16) 0.0067(15)
C18 0.103(2) 0.090(2) 0.084(2) 0.0041(17) -0.0291(18) 0.0087(19)
C19 0.090(2) 0.0783(18) 0.0605(15) -0.0023(13) -0.0121(14) -0.0043(15)

loop_
_atom_type_symbol
_atom_type_description
_atom_type_scat_dispersion_real
_atom_type_scat_dispersion_imag
_atom_type_scat_source
C C 0.0033 0.0016 'International Tables Vol C Tables 4.2.6.8 and 6.1.1.4'
H H 0.0000 0.0000 'International Tables Vol C Tables 4.2.6.8 and 6.1.1.4'
O O 0.0106 0.0060 'International Tables Vol C Tables 4.2.6.8 and 6.1.1.4'
S S 0.1246 0.1234 'International Tables Vol C Tables 4.2.6.8 and 6.1.1.4'

loop_
_geom_angle_atom_site_label_1
_geom_angle_atom_site_label_2
_geom_angle_atom_site_label_3
_geom_angle
_geom_angle_site_symmetry_1
_geom_angle_site_symmetry_3
_geom_angle_publ_flag
O2 S1 C8 107.31(10) . . ?
O2 S1 C7 107.59(10) . . ?
C8 S1 C7 98.12(11) . . ?
C10 O1 C11 118.1(2) . . ?
C6 C1 C2 117.9(3) . . ?
C6 C1 C7 122.1(2) . . ?
C2 C1 C7 120.0(2) . . ?
C3 C2 C1 122.2(3) . . ?
C3 C2 H2 118.9 . . ?
C1 C2 H2 118.9 . . ?
C4 C3 C2 119.8(4) . . ?
C4 C3 H3 120.1 . . ?
C2 C3 H3 120.1 . . ?
C3 C4 C5 121.0(3) . . ?
C3 C4 H4 119.5 . . ?
C5 C4 H4 119.5 . . ?
C4 C5 C6 119.3(3) . . ?
C4 C5 H5 120.4 . . ?
C6 C5 H5 120.4 . . ?
C1 C6 C5 119.8(3) . . ?
C1 C6 H6 120.1 . . ?
C5 C6 H6 120.1 . . ?
C1 C7 S1 113.50(15) . . ?
C1 C7 H7A 108.9 . . ?
S1 C7 H7A 108.9 . . ?
C1 C7 H7B 108.9 . . ?
S1 C7 H7B 108.9 . . ?
H7A C7 H7B 107.7 . . ?
C9 C8 S1 110.40(15) . . ?
C9 C8 H8A 109.6 . . ?
S1 C8 H8A 109.6 . . ?
C9 C8 H8B 109.6 . . ?
S1 C8 H8B 109.6 . . ?
H8A C8 H8B 108.1 . . ?
C13 C9 C10 115.8(2) . . ?
C13 C9 C8 127.4(2) . . ?
C10 C9 C8 116.7(2) . . ?
O3 C10 O1 122.3(3) . . ?
O3 C10 C9 125.9(3) . . ?
O1 C10 C9 111.8(2) . . ?
O1 C11 C12 107.8(3) . . ?
O1 C11 H11A 110.2 . . ?
C12 C11 H11A 110.2 . . ?
O1 C11 H11B 110.2 . . ?
C12 C11 H11B 110.2 . . ?
H11A C11 H11B 108.5 . . ?
C11 C12 H12A 109.5 . . ?
C11 C12 H12B 109.5 . . ?
H12A C12 H12B 109.5 . . ?
C11 C12 H12C 109.5 . . ?
H12A C12 H12C 109.5 . . ?
H12B C12 H12C 109.5 . . ?
C9 C13 C14 133.9(2) . . ?
C9 C13 H13 113.1 . . ?
C14 C13 H13 113.1 . . ?
C19 C14 C15 116.2(2) . . ?
C19 C14 C13 116.8(2) . . ?
C15 C14 C13 126.9(2) . . ?
C16 C15 C14 121.1(3) . . ?
C16 C15 H15 119.4 . . ?
C14 C15 H15 119.4 . . ?
C17 C16 C15 121.0(3) . . ?
C17 C16 H16 119.5 . . ?
C15 C16 H16 119.5 . . ?
C16 C17 C18 119.0(3) . . ?
C16 C17 H17 120.5 . . ?
C18 C17 H17 120.5 . . ?
C17 C18 C19 120.2(3) . . ?
C17 C18 H18 119.9 . . ?
C19 C18 H18 119.9 . . ?
C18 C19 C14 122.3(3) . . ?
C18 C19 H19 118.9 . . ?
C14 C19 H19 118.9 . . ?

loop_
_geom_bond_atom_site_label_1
_geom_bond_atom_site_label_2
_geom_bond_distance
_geom_bond_site_symmetry_2
_geom_bond_publ_flag
S1 O2 1.4918(16) . ?
S1 C8 1.821(2) . ?
S1 C7 1.827(2) . ?
O1 C10 1.323(3) . ?
O1 C11 1.447(3) . ?
O3 C10 1.205(3) . ?
C1 C6 1.372(4) . ?
C1 C2 1.383(3) . ?
C1 C7 1.498(3) . ?
C2 C3 1.371(4) . ?
C2 H2 0.9300 . ?
C3 C4 1.336(5) . ?
C3 H3 0.9300 . ?
C4 C5 1.371(6) . ?
C4 H4 0.9300 . ?
C5 C6 1.419(5) . ?
C5 H5 0.9300 . ?
C6 H6 0.9300 . ?
C7 H7A 0.9700 . ?
C7 H7B 0.9700 . ?
C8 C9 1.495(3) . ?
C8 H8A 0.9700 . ?
C8 H8B 0.9700 . ?
C9 C13 1.334(3) . ?
C9 C10 1.492(4) . ?
C11 C12 1.454(4) . ?
C11 H11A 0.9700 . ?
C11 H11B 0.9700 . ?
C12 H12A 0.9600 . ?
C12 H12B 0.9600 . ?
C12 H12C 0.9600 . ?
C13 C14 1.463(3) . ?
C13 H13 0.9300 . ?
C14 C19 1.382(3) . ?
C14 C15 1.389(4) . ?
C15 C16 1.377(4) . ?
C15 H15 0.9300 . ?
C16 C17 1.361(4) . ?
C16 H16 0.9300 . ?
C17 C18 1.361(4) . ?
C17 H17 0.9300 . ?
C18 C19 1.372(4) . ?
C18 H18 0.9300 . ?
C19 H19 0.9300 . ?

loop_
_geom_hbond_atom_site_label_D
_geom_hbond_atom_site_label_H
_geom_hbond_atom_site_label_A
_geom_hbond_distance_DH
_geom_hbond_distance_HA
_geom_hbond_distance_DA
_geom_hbond_angle_DHA
_geom_hbond_site_symmetry_A
_geom_hbond_publ_flag
C7 H7A O2 0.97 2.59 3.436(3) 145.0 3_666 yes
C7 H7B O2 0.97 2.46 3.336(3) 150.0 1_655 yes

loop_
_geom_torsion_atom_site_label_1
_geom_torsion_atom_site_label_2
_geom_torsion_atom_site_label_3
_geom_torsion_atom_site_label_4
_geom_torsion
_geom_torsion_site_symmetry_1
_geom_torsion_site_symmetry_2
_geom_torsion_site_symmetry_3
_geom_torsion_site_symmetry_4
_geom_torsion_publ_flag
C6 C1 C2 C3 -0.8(4) . . . . ?
C7 C1 C2 C3 179.7(2) . . . . ?
C1 C2 C3 C4 0.6(4) . . . . ?
C2 C3 C4 C5 0.3(5) . . . . ?
C3 C4 C5 C6 -0.9(5) . . . . ?
C2 C1 C6 C5 0.2(4) . . . . ?
C7 C1 C6 C5 179.7(2) . . . . ?
C4 C5 C6 C1 0.6(4) . . . . ?
C6 C1 C7 S1 -97.1(2) . . . . ?
C2 C1 C7 S1 82.4(2) . . . . ?
O2 S1 C7 C1 -37.9(2) . . . . ?
C8 S1 C7 C1 73.23(18) . . . . ?
O2 S1 C8 C9 -60.98(19) . . . . ?
C7 S1 C8 C9 -172.35(17) . . . . ?
S1 C8 C9 C13 101.7(3) . . . . ?
S1 C8 C9 C10 -77.5(2) . . . . ?
C11 O1 C10 O3 0.1(4) . . . . ?
C11 O1 C10 C9 179.1(3) . . . . ?
C13 C9 C10 O3 -2.1(4) . . . . ?
C8 C9 C10 O3 177.2(3) . . . . ?
C13 C9 C10 O1 179.0(2) . . . . ?
C8 C9 C10 O1 -1.8(3) . . . . ?
C10 O1 C11 C12 -167.6(3) . . . . ?
C10 C9 C13 C14 -179.7(3) . . . . ?
C8 C9 C13 C14 1.1(5) . . . . ?
C9 C13 C14 C19 177.9(3) . . . . ?
C9 C13 C14 C15 -5.3(5) . . . . ?
C19 C14 C15 C16 -3.7(4) . . . . ?
C13 C14 C15 C16 179.4(3) . . . . ?
C14 C15 C16 C17 2.5(5) . . . . ?
C15 C16 C17 C18 0.6(5) . . . . ?
C16 C17 C18 C19 -2.3(5) . . . . ?
C17 C18 C19 C14 0.9(5) . . . . ?
C15 C14 C19 C18 2.0(4) . . . . ?
C13 C14 C19 C18 179.2(3) . . . . ?
